data_4336470
loop_
_publ_author_name
'Ioannis Bratsos'
'Simone Calmo'
'Ennio Zangrando'
'Gabriele Balducci'
'Enzo Alessio'

_publ_section_title
;
 New Cationic and Neutral Ru(II)- and Os(II)-dmso carbonyl Compounds
;
_journal_name_full 'Inorganic Chemistry'
_journal_page_first 12120
_journal_page_last 12130
_journal_paper_doi 10.1021/ic401940z
_journal_volume 52
_journal_year 2013
_chemical_formula_moiety '0.5(C7 H18 Cl2 O4 Os S3), 0.5(C8 H24 Cl2 O4 Os S4) '
_chemical_formula_sum 'C7.5 H21 Cl2 O4 Os S3.5'
_chemical_formula_weight 548.55
_chemical_name_systematic
;
 ?
;
_space_group_IT_number 14
_symmetry_cell_setting monoclinic
_symmetry_space_group_name_Hall '-P 2ybc'
_symmetry_space_group_name_H-M 'P 1 21/c 1'
_atom_sites_solution_hydrogens geom
_atom_sites_solution_primary direct
_atom_sites_solution_secondary difmap
_audit_creation_method SHELXL-97
_cell_angle_alpha 90.00
_cell_angle_beta 105.29(2)
_cell_angle_gamma 90.00
_cell_formula_units_Z 4
_cell_length_a 8.8040(11)
_cell_length_b 11.1840(16)
_cell_length_c 17.857(2)
_cell_measurement_temperature 100(2)
_cell_volume 1696.0(4)
_computing_cell_refinement 'Denzo (Otwinowski & Minor 1997)'
_computing_data_reduction 'Denzo and Scalepack (Otwinowski & Minor 1997)'
_computing_molecular_graphics 'Ortep3/windows (Farrugia,1997)'
_computing_publication_material 'Wingx 1.80.05 (Farrugia, 1999)'
_computing_structure_refinement 'SHELX97 (Sheldrick, 1998)'
_computing_structure_solution 'SHELX97 (Sheldrick, 1998)'
_diffrn_ambient_temperature 100(2)
_diffrn_measured_fraction_theta_full 0.998
_diffrn_measured_fraction_theta_max 0.998
_diffrn_measurement_device_type 'CCD MarResearch'
_diffrn_measurement_method 'CCD rotation images, thick slices'
_diffrn_radiation_monochromator Si111
_diffrn_radiation_source 'Elettra Synchrotron, Trieste (Italy)'
_diffrn_radiation_type synchrotron
_diffrn_radiation_wavelength 0.90000
_diffrn_reflns_av_R_equivalents 0.0125
_diffrn_reflns_av_sigmaI/netI 0.0199
_diffrn_reflns_limit_h_max 8
_diffrn_reflns_limit_h_min -8
_diffrn_reflns_limit_k_max 11
_diffrn_reflns_limit_k_min -11
_diffrn_reflns_limit_l_max 17
_diffrn_reflns_limit_l_min -17
_diffrn_reflns_number 2978
_diffrn_reflns_theta_full 26.61
_diffrn_reflns_theta_max 26.61
_diffrn_reflns_theta_min 2.75
_exptl_absorpt_coefficient_mu 8.266
_exptl_absorpt_correction_T_max 0.0273
_exptl_absorpt_correction_T_min 0.0231
_exptl_absorpt_correction_type refdelf
_exptl_absorpt_process_details
;
Parkin S,Moezzi B & Hope H, (1995) J. Appl. Cryst. 28, 53-56
cubic fit to sin(theta)/lambda - 24 parameters
;
_exptl_crystal_colour pale-yellow
_exptl_crystal_density_diffrn 2.148
_exptl_crystal_description Needle
_exptl_crystal_F_000 1056
_exptl_crystal_size_max 0.40
_exptl_crystal_size_mid 0.25
_exptl_crystal_size_min 0.25
_refine_diff_density_max 0.702
_refine_diff_density_min -0.692
_refine_diff_density_rms 0.124
_refine_ls_extinction_method none
_refine_ls_goodness_of_fit_ref 1.261
_refine_ls_hydrogen_treatment constr
_refine_ls_matrix_type full
_refine_ls_number_parameters 173
_refine_ls_number_reflns 1747
_refine_ls_number_restraints 0
_refine_ls_restrained_S_all 1.261
_refine_ls_R_factor_all 0.0309
_refine_ls_R_factor_gt 0.0309
_refine_ls_shift/su_max 0.001
_refine_ls_shift/su_mean 0.000
_refine_ls_structure_factor_coef Fsqd
_refine_ls_weighting_details 'calc w=1/[\s^2^(Fo^2^)+(0.0347P)^2^+12.7496P] where P=(Fo^2^+2Fc^2^)/3'
_refine_ls_weighting_scheme calc
_refine_ls_wR_factor_gt 0.0828
_refine_ls_wR_factor_ref 0.0828
_reflns_number_gt 1747
_reflns_number_total 1747
_reflns_threshold_expression >2\s(I)
_cod_data_source_file ic401940z_si_002_5.cif
_cod_data_source_block comp21
_cod_original_sg_symbol_H-M 'P 21/c'
_cod_original_formula_sum 'C7.50 H21 Cl2 O4 Os S3.50'
_cod_database_code 4336470

loop_
_symmetry_equiv_pos_as_xyz
'x, y, z'
'-x, y+1/2, -z+1/2'
'-x, -y, -z'
'x, -y-1/2, z-1/2'

loop_
_atom_site_label
_atom_site_type_symbol
_atom_site_fract_x
_atom_site_fract_y
_atom_site_fract_z
_atom_site_U_iso_or_equiv
_atom_site_adp_type
_atom_site_occupancy
_atom_site_symmetry_multiplicity
_atom_site_calc_flag
_atom_site_refinement_flags
_atom_site_disorder_assembly
_atom_site_disorder_group
Os Os 0.78194(4) 0.23986(3) 0.109177(19) 0.0149(2) Uani 1 1 d . . .
Cl1 Cl 0.5002(3) 0.27580(18) 0.06618(13) 0.0175(5) Uani 1 1 d . A .
Cl2 Cl 0.7923(3) 0.2826(2) -0.02280(12) 0.0195(5) Uani 1 1 d . A .
S1 S 1.0477(3) 0.2248(2) 0.14147(14) 0.0205(6) Uani 1 1 d . A .
S2 S 0.7774(3) 0.22234(19) 0.23483(13) 0.0177(6) Uani 1 1 d . A .
S3 S 0.7228(7) 0.0481(5) 0.0803(3) 0.017(2) Uani 0.502(12) 1 d P A .
S4 S 0.7032(2) 0.52006(18) 0.07319(11) 0.0127(5) Uani 1 1 d . . .
O1 O 1.1337(7) 0.1827(6) 0.2195(3) 0.0359(17) Uani 1 1 d . . .
O2 O 0.8221(8) 0.1079(5) 0.2741(3) 0.0349(17) Uani 1 1 d . . .
O3 O 0.845(2) -0.0391(13) 0.0872(8) 0.028(5) Uiso 0.502(12) 1 d P . .
O4 O 0.8050(6) 0.4264(5) 0.1295(3) 0.0136(13) Uani 1 1 d . A .
C1 C 1.1292(11) 0.3661(8) 0.1280(6) 0.030(2) Uani 1 1 d . . .
H1A H 1.1252 0.4193 0.1710 0.045 Uiso 1 1 calc R A .
H1B H 1.0684 0.4013 0.0789 0.045 Uiso 1 1 calc R . .
H1C H 1.2389 0.3557 0.1265 0.045 Uiso 1 1 calc R . .
C2 C 1.1163(11) 0.1354(8) 0.0749(5) 0.024(2) Uani 1 1 d . . .
H2A H 1.2308 0.1440 0.0853 0.036 Uiso 1 1 calc R A .
H2B H 1.0660 0.1616 0.0218 0.036 Uiso 1 1 calc R . .
H2C H 1.0900 0.0515 0.0810 0.036 Uiso 1 1 calc R . .
C3 C 0.8927(11) 0.3370(8) 0.2927(5) 0.022(2) Uani 1 1 d . . .
H3A H 0.8854 0.3299 0.3464 0.033 Uiso 1 1 calc R A .
H3B H 0.8531 0.4155 0.2720 0.033 Uiso 1 1 calc R . .
H3C H 1.0029 0.3286 0.2916 0.033 Uiso 1 1 calc R . .
C4 C 0.5945(13) 0.2630(9) 0.2524(6) 0.032(3) Uani 1 1 d . . .
H4A H 0.5124 0.2074 0.2251 0.049 Uiso 1 1 calc R A .
H4B H 0.5666 0.3444 0.2335 0.049 Uiso 1 1 calc R . .
H4C H 0.6037 0.2595 0.3083 0.049 Uiso 1 1 calc R . .
C5 C 0.588(2) -0.0161(16) 0.1274(10) 0.027(5) Uiso 0.502(12) 1 d P . .
H5A H 0.6391 -0.0243 0.1830 0.040 Uiso 0.502(12) 1 calc PR A .
H5B H 0.5555 -0.0951 0.1052 0.040 Uiso 0.502(12) 1 calc PR . .
H5C H 0.4955 0.0356 0.1201 0.040 Uiso 0.502(12) 1 calc PR . .
C6 C 0.609(2) 0.0369(16) -0.0178(10) 0.025(5) Uiso 0.502(12) 1 d P . .
H6A H 0.5175 0.0900 -0.0260 0.037 Uiso 0.502(12) 1 calc PR A .
H6B H 0.5732 -0.0458 -0.0289 0.037 Uiso 0.502(12) 1 calc PR . .
H6C H 0.6735 0.0603 -0.0524 0.037 Uiso 0.502(12) 1 calc PR . .
C7 C 0.5780(10) 0.5790(8) 0.1268(5) 0.022(2) Uani 1 1 d . A .
H7A H 0.5064 0.5163 0.1350 0.033 Uiso 1 1 calc R . .
H7B H 0.5167 0.6453 0.0979 0.033 Uiso 1 1 calc R . .
H7C H 0.6416 0.6080 0.1771 0.033 Uiso 1 1 calc R . .
C8 C 0.8387(11) 0.6405(8) 0.0865(5) 0.025(2) Uani 1 1 d . A .
H8A H 0.8871 0.6522 0.1420 0.037 Uiso 1 1 calc R . .
H8B H 0.7832 0.7136 0.0644 0.037 Uiso 1 1 calc R . .
H8C H 0.9208 0.6224 0.0602 0.037 Uiso 1 1 calc R . .
C9 C 0.782(3) 0.079(3) 0.0970(15) 0.027 Uiso 0.498(12) 1 d P A 2
O9 O 0.788(2) -0.0285(18) 0.0929(10) 0.035(5) Uiso 0.498(12) 1 d P A 2

loop_
_atom_site_aniso_label
_atom_site_aniso_U_11
_atom_site_aniso_U_22
_atom_site_aniso_U_33
_atom_site_aniso_U_23
_atom_site_aniso_U_13
_atom_site_aniso_U_12
Os 0.0171(4) 0.0139(3) 0.0134(3) 0.00027(13) 0.0034(2) -0.00019(13)
Cl1 0.0146(14) 0.0202(11) 0.0167(12) 0.0019(9) 0.0026(11) -0.0049(9)
Cl2 0.0138(14) 0.0331(13) 0.0118(11) 0.0020(10) 0.0037(10) 0.0002(10)
S1 0.0216(16) 0.0227(13) 0.0168(13) -0.0024(10) 0.0042(12) 0.0084(10)
S2 0.0193(15) 0.0173(12) 0.0156(13) 0.0041(10) 0.0033(12) 0.0002(10)
S3 0.013(4) 0.014(4) 0.024(3) 0.001(2) 0.006(3) 0.003(2)
S4 0.0117(13) 0.0143(11) 0.0124(11) 0.0013(9) 0.0038(10) 0.0006(9)
O1 0.023(4) 0.066(5) 0.013(3) 0.006(3) -0.005(3) 0.028(4)
O2 0.057(5) 0.020(4) 0.022(3) 0.007(3) 0.000(3) -0.006(3)
O4 0.010(3) 0.018(3) 0.009(3) 0.004(2) -0.004(2) 0.002(2)
C1 0.015(6) 0.032(6) 0.040(6) -0.019(5) 0.004(5) 0.004(4)
C2 0.030(6) 0.020(5) 0.026(5) -0.003(4) 0.014(5) 0.003(4)
C3 0.030(6) 0.021(5) 0.014(5) 0.003(4) 0.005(4) 0.004(4)
C4 0.025(7) 0.054(7) 0.021(6) 0.008(4) 0.011(5) -0.002(5)
C7 0.018(6) 0.032(5) 0.016(5) -0.001(4) 0.006(4) 0.004(4)
C8 0.030(6) 0.017(5) 0.023(5) 0.005(4) 0.000(4) -0.006(4)

loop_
_atom_type_symbol
_atom_type_description
_atom_type_scat_dispersion_real
_atom_type_scat_dispersion_imag
_atom_type_scat_source
C C 0.0033 0.0016 'International Tables Vol C Tables 4.2.6.8 and 6.1.1.4'
H H 0.0000 0.0000 'International Tables Vol C Tables 4.2.6.8 and 6.1.1.4'
O O 0.0106 0.0060 'International Tables Vol C Tables 4.2.6.8 and 6.1.1.4'
S S 0.1246 0.1234 'International Tables Vol C Tables 4.2.6.8 and 6.1.1.4'
Cl Cl 0.1484 0.1585 'International Tables Vol C Tables 4.2.6.8 and 6.1.1.4'
Os Os -1.2165 7.6030 'International Tables Vol C Tables 4.2.6.8 and 6.1.1.4'

loop_
_geom_angle_atom_site_label_1
_geom_angle_atom_site_label_2
_geom_angle_atom_site_label_3
_geom_angle
C9 Os O4 174.5(9)
C9 Os S3 13.3(9)
O4 Os S3 172.17(19)
C9 Os S2 91.9(8)
O4 Os S2 86.65(15)
S3 Os S2 94.69(13)
C9 Os S1 85.7(9)
O4 Os S1 89.06(15)
S3 Os S1 98.59(16)
S2 Os S1 91.63(9)
C9 Os Cl1 99.1(9)
O4 Os Cl1 86.27(15)
S3 Os Cl1 85.97(15)
S2 Os Cl1 92.52(8)
S1 Os Cl1 173.56(7)
C9 Os Cl2 94.5(8)
O4 Os Cl2 86.88(15)
S3 Os Cl2 91.78(13)
S2 Os Cl2 173.51(7)
S1 Os Cl2 87.77(8)
Cl1 Os Cl2 87.54(8)
O1 S1 C2 105.8(4)
O1 S1 C1 106.7(5)
C2 S1 C1 100.9(4)
O1 S1 Os 120.1(3)
C2 S1 Os 112.5(3)
C1 S1 Os 109.0(3)
O2 S2 C4 106.3(4)
O2 S2 C3 108.1(4)
C4 S2 C3 96.7(5)
O2 S2 Os 118.6(3)
C4 S2 Os 114.0(4)
C3 S2 Os 110.8(3)
C9 S3 O9 90(3)
C9 S3 O3 80(3)
O9 S3 O3 17.2(12)
C9 S3 C5 124(3)
O9 S3 C5 88.0(12)
O3 S3 C5 105.2(9)
C9 S3 C6 133(3)
O9 S3 C6 107.3(11)
O3 S3 C6 104.6(9)
C5 S3 C6 99.5(9)
C9 S3 Os 42(3)
O9 S3 Os 131.9(11)
O3 S3 Os 120.7(7)
C5 S3 Os 115.0(6)
C6 S3 Os 109.3(6)
O4 S4 C7 103.7(4)
O4 S4 C8 99.9(4)
C7 S4 C8 97.9(4)
O9 O3 S3 34(3)
O9 O3 C9 52(3)
S3 O3 C9 25.1(11)
S4 O4 Os 122.5(3)
S1 C1 H1A 109.5
S1 C1 H1B 109.5
H1A C1 H1B 109.5
S1 C1 H1C 109.5
H1A C1 H1C 109.5
H1B C1 H1C 109.5
S1 C2 H2A 109.5
S1 C2 H2B 109.5
H2A C2 H2B 109.5
S1 C2 H2C 109.5
H2A C2 H2C 109.5
H2B C2 H2C 109.5
S2 C3 H3A 109.5
S2 C3 H3B 109.5
H3A C3 H3B 109.5
S2 C3 H3C 109.5
H3A C3 H3C 109.5
H3B C3 H3C 109.5
S2 C4 H4A 109.5
S2 C4 H4B 109.5
H4A C4 H4B 109.5
S2 C4 H4C 109.5
H4A C4 H4C 109.5
H4B C4 H4C 109.5
S3 C5 H5A 109.5
S3 C5 H5B 109.5
H5A C5 H5B 109.5
S3 C5 H5C 109.5
H5A C5 H5C 109.5
H5B C5 H5C 109.5
S3 C6 H6A 109.5
S3 C6 H6B 109.5
H6A C6 H6B 109.5
S3 C6 H6C 109.5
H6A C6 H6C 109.5
H6B C6 H6C 109.5
S4 C7 H7A 109.5
S4 C7 H7B 109.5
H7A C7 H7B 109.5
S4 C7 H7C 109.5
H7A C7 H7C 109.5
H7B C7 H7C 109.5
S4 C8 H8A 109.5
S4 C8 H8B 109.5
H8A C8 H8B 109.5
S4 C8 H8C 109.5
H8A C8 H8C 109.5
H8B C8 H8C 109.5
S3 C9 O9 58(3)
S3 C9 O3 75(3)
O9 C9 O3 20.9(10)
S3 C9 Os 125(4)
O9 C9 Os 176(2)
O3 C9 Os 157(2)
O3 O9 S3 129(4)
O3 O9 C9 107(4)
S3 O9 C9 31.4(15)

loop_
_geom_bond_atom_site_label_1
_geom_bond_atom_site_label_2
_geom_bond_distance
Os C9 1.82(3)
Os O4 2.118(5)
Os S3 2.235(5)
Os S2 2.263(2)
Os S1 2.264(3)
Os Cl1 2.429(2)
Os Cl2 2.430(2)
S1 O1 1.477(6)
S1 C2 1.775(8)
S1 C1 1.778(10)
S2 O2 1.462(6)
S2 C4 1.779(10)
S2 C3 1.787(9)
S3 C9 0.63(3)
S3 O9 1.02(2)
S3 O3 1.429(19)
S3 C5 1.777(17)
S3 C6 1.777(17)
S4 O4 1.561(6)
S4 C7 1.766(8)
S4 C8 1.774(8)
O3 O9 0.54(2)
O3 C9 1.46(3)
C1 H1A 0.9800
C1 H1B 0.9800
C1 H1C 0.9800
C2 H2A 0.9800
C2 H2B 0.9800
C2 H2C 0.9800
C3 H3A 0.9800
C3 H3B 0.9800
C3 H3C 0.9800
C4 H4A 0.9800
C4 H4B 0.9800
C4 H4C 0.9800
C5 H5A 0.9800
C5 H5B 0.9800
C5 H5C 0.9800
C6 H6A 0.9800
C6 H6B 0.9800
C6 H6C 0.9800
C7 H7A 0.9800
C7 H7B 0.9800
C7 H7C 0.9800
C8 H8A 0.9800
C8 H8B 0.9800
C8 H8C 0.9800
C9 O9 1.20(4)
